data_4023794
loop_
_publ_author_name
'Carla Bazzicalupi'
'Andrea Bencini'
'Antonio Bianchi'
'Claudia Borri'
'Andrea Danesi'
'Enrique Garc\'ia-Espa\~na'
'Claudia Giorgi'
'Barbara Valtancoli'

_publ_section_title
;
 Polyfunctional Recognition of Pyridinedicarboxylate Anions with
 Macrocyclic Polyamine Receptors Containing Heteroaromatic Groups
;
_journal_name_full 'Journal of Organic Chemistry'
_journal_page_first 8286
_journal_page_last 8295
_journal_paper_doi 10.1021/jo801366w
_journal_volume 73
_journal_year 2008
_chemical_formula_sum 'C86 H120 N22 O35'
_chemical_formula_weight 2022.04
_chemical_name_systematic
;
 ?
;
_space_group_IT_number 14
_symmetry_cell_setting monoclinic
_symmetry_space_group_name_Hall '-P 2ybc'
_symmetry_space_group_name_H-M 'P 1 21/c 1'
_atom_sites_solution_hydrogens geom
_atom_sites_solution_primary direct
_atom_sites_solution_secondary difmap
_audit_creation_method SHELXL-97
_cell_angle_alpha 90.00
_cell_angle_beta 100.943(8)
_cell_angle_gamma 90.00
_cell_formula_units_Z 4
_cell_length_a 15.406(2)
_cell_length_b 30.106(3)
_cell_length_c 21.455(2)
_cell_measurement_temperature 298
_cell_volume 9770.2(18)
_computing_cell_refinement 'Crysalis CCD - Oxford diffraction'
_computing_data_collection 'Crysalis CCD - Oxford diffraction'
_computing_data_reduction 'Crysalis CCD - Oxford diffraction'
_computing_molecular_graphics
;
ORTEP3 Ver. 1.01\b (Farrugia, 1997) - Mercury 2001-2007
;
_computing_publication_material 'SHELXL-97 (Sheldrick, 1997)'
_computing_structure_refinement 'SHELXL-97 (Sheldrick, 1997)'
_computing_structure_solution 'SIR2004 (Burla 2005)'
_diffrn_ambient_temperature 298
_diffrn_detector_area_resol_mean 8.1241
_diffrn_measured_fraction_theta_full 0.994
_diffrn_measured_fraction_theta_max 0.994
_diffrn_measurement_device_type 'Oxford Diffraction Xcalibur CCD'
_diffrn_measurement_method 'omega scan'
_diffrn_radiation_monochromator graphite
_diffrn_radiation_source 'fine-focus sealed tube'
_diffrn_radiation_type CuK\a
_diffrn_radiation_wavelength 1.54180
_diffrn_reflns_av_R_equivalents 0.1890
_diffrn_reflns_av_sigmaI/netI 0.2873
_diffrn_reflns_limit_h_max 15
_diffrn_reflns_limit_h_min -14
_diffrn_reflns_limit_k_max 29
_diffrn_reflns_limit_k_min -30
_diffrn_reflns_limit_l_max 21
_diffrn_reflns_limit_l_min -21
_diffrn_reflns_number 46263
_diffrn_reflns_theta_full 50.43
_diffrn_reflns_theta_max 50.43
_diffrn_reflns_theta_min 4.39
_diffrn_standards_interval_count infinity
_diffrn_standards_interval_time infinity
_diffrn_standards_number 0
_exptl_absorpt_coefficient_mu 0.911
_exptl_absorpt_correction_T_max 0.83
_exptl_absorpt_correction_T_min 0.75
_exptl_absorpt_correction_type multi-scan
_exptl_absorpt_process_details
;
CrysAlis RED, Oxford Diffraction Ltd.,
Version 1.171.31.2 (release 07-07-2006 CrysAlis171 .NET)
(compiled Jul 10 2006,00:11:42)
Empirical absorption correction using spherical harmonics,
 implemented in SCALE3 ABSPACK scaling algorithm.
;
_exptl_crystal_colour colourless
_exptl_crystal_density_diffrn 1.375
_exptl_crystal_density_method 'not measured'
_exptl_crystal_description prismatic
_exptl_crystal_F_000 4280
_exptl_crystal_size_max 0.3
_exptl_crystal_size_mid 0.3
_exptl_crystal_size_min 0.2
_refine_diff_density_max 0.645
_refine_diff_density_min -0.344
_refine_diff_density_rms 0.077
_refine_ls_extinction_method none
_refine_ls_goodness_of_fit_ref 0.795
_refine_ls_hydrogen_treatment constr
_refine_ls_matrix_type full
_refine_ls_number_parameters 1299
_refine_ls_number_reflns 10175
_refine_ls_number_restraints 0
_refine_ls_restrained_S_all 0.795
_refine_ls_R_factor_all 0.2429
_refine_ls_R_factor_gt 0.0808
_refine_ls_shift/su_max 0.010
_refine_ls_shift/su_mean 0.000
_refine_ls_structure_factor_coef Fsqd
_refine_ls_weighting_details 'calc w=1/[\s^2^(Fo^2^)+(0.1300P)^2^+0.0000P] where P=(Fo^2^+2Fc^2^)/3'
_refine_ls_weighting_scheme calc
_refine_ls_wR_factor_gt 0.1911
_refine_ls_wR_factor_ref 0.2533
_reflns_number_gt 2960
_reflns_number_total 10175
_reflns_threshold_expression >2sigma(I)
_cod_data_source_file jo801366w_si_002.cif
_cod_data_source_block L.4H2(2,6-pdc).H2O.0.5EtOH
_cod_original_sg_symbol_H-M 'P 21/c'
_cod_database_code 4023794

loop_
_symmetry_equiv_pos_as_xyz
'x, y, z'
'-x, y+1/2, -z+1/2'
'-x, -y, -z'
'x, -y-1/2, z-1/2'

loop_
_atom_site_label
_atom_site_type_symbol
_atom_site_fract_x
_atom_site_fract_y
_atom_site_fract_z
_atom_site_U_iso_or_equiv
_atom_site_adp_type
_atom_site_occupancy
_atom_site_symmetry_multiplicity
_atom_site_calc_flag
_atom_site_refinement_flags
_atom_site_disorder_assembly
_atom_site_disorder_group
C114 C 0.2236(8) 0.1816(4) -0.2299(5) 0.047(4) Uani 1 1 d . . .
C40 C 0.2844(8) 0.1761(4) -0.2693(5) 0.069(4) Uani 1 1 d . . .
H40 H 0.2657 0.1767 -0.3131 0.082 Uiso 1 1 calc R . .
C85 C 0.3719(8) 0.1696(4) -0.2437(6) 0.085(5) Uani 1 1 d . . .
H85 H 0.4138 0.1657 -0.2693 0.102 Uiso 1 1 calc R . .
C22 C 0.3954(7) 0.1690(4) -0.1776(6) 0.063(4) Uani 1 1 d . . .
H22 H 0.4538 0.1637 -0.1583 0.076 Uiso 1 1 calc R . .
C115 C 0.3328(8) 0.1763(4) -0.1410(5) 0.044(3) Uani 1 1 d . . .
ND N 0.2477(5) 0.1823(3) -0.1669(4) 0.042(3) Uani 1 1 d . . .
C19 C 0.1646(8) 0.4349(4) 0.0970(5) 0.046(3) Uani 1 1 d . . .
C63 C 0.2544(7) 0.4327(4) 0.1145(5) 0.058(4) Uani 1 1 d . . .
H63 H 0.2898 0.4318 0.0839 0.070 Uiso 1 1 calc R . .
C61 C 0.2919(8) 0.4317(4) 0.1776(6) 0.064(4) Uani 1 1 d . . .
H61 H 0.3528 0.4300 0.1910 0.077 Uiso 1 1 calc R . .
C36 C 0.2358(8) 0.4333(4) 0.2205(5) 0.054(4) Uani 1 1 d . . .
H36 H 0.2603 0.4346 0.2636 0.065 Uiso 1 1 calc R . .
C117 C 0.1476(8) 0.4332(4) 0.2030(5) 0.047(3) Uani 1 1 d . . .
NE N 0.1100(5) 0.4347(3) 0.1393(4) 0.042(3) Uani 1 1 d . . .
C78 C -0.1946(7) 0.0898(4) -0.1418(5) 0.051(4) Uani 1 1 d . . .
C80 C -0.2849(8) 0.0980(4) -0.1488(6) 0.064(4) Uani 1 1 d . . .
H80 H -0.3196 0.0982 -0.1893 0.077 Uiso 1 1 calc R . .
C84 C -0.3254(8) 0.1062(4) -0.0962(6) 0.065(4) Uani 1 1 d . . .
H84 H -0.3858 0.1110 -0.1004 0.078 Uiso 1 1 calc R . .
C32 C -0.2703(8) 0.1066(4) -0.0398(5) 0.053(4) Uani 1 1 d . . .
H32 H -0.2933 0.1129 -0.0037 0.063 Uiso 1 1 calc R . .
C56 C -0.1824(8) 0.0984(4) -0.0329(5) 0.044(3) Uani 1 1 d . . .
NB N -0.1418(5) 0.0897(3) -0.0818(4) 0.042(3) Uani 1 1 d . . .
C26 C -0.3381(7) 0.3210(3) 0.1590(5) 0.034(3) Uani 1 1 d . . .
C46 C -0.4037(7) 0.3163(4) 0.1937(5) 0.061(4) Uani 1 1 d . . .
H46 H -0.4620 0.3227 0.1754 0.073 Uiso 1 1 calc R . .
C53 C -0.3831(7) 0.3019(4) 0.2560(5) 0.063(4) Uani 1 1 d . . .
H53 H -0.4272 0.2965 0.2792 0.075 Uiso 1 1 calc R . .
C14 C -0.2954(8) 0.2959(4) 0.2824(5) 0.056(4) Uani 1 1 d . . .
H14 H -0.2792 0.2868 0.3244 0.067 Uiso 1 1 calc R . .
C116 C -0.2316(7) 0.3035(4) 0.2466(5) 0.038(3) Uani 1 1 d . . .
NF N -0.2525(5) 0.3149(3) 0.1851(4) 0.043(3) Uani 1 1 d . . .
C38 C 0.2846(7) 0.0856(4) 0.3021(5) 0.043(3) Uani 1 1 d . . .
C7 C 0.2408(8) 0.0925(3) 0.3514(5) 0.042(3) Uani 1 1 d . . .
H7 H 0.2726 0.0945 0.3927 0.050 Uiso 1 1 calc R . .
C44 C 0.1506(8) 0.0964(4) 0.3399(5) 0.052(3) Uani 1 1 d . . .
H44 H 0.1204 0.1015 0.3728 0.063 Uiso 1 1 calc R . .
C55 C 0.1054(7) 0.0926(4) 0.2774(5) 0.049(4) Uani 1 1 d . . .
H55 H 0.0442 0.0954 0.2677 0.059 Uiso 1 1 calc R . .
C37 C 0.1524(7) 0.0847(4) 0.2306(5) 0.045(3) Uani 1 1 d . . .
NC N 0.2417(6) 0.0811(3) 0.2413(4) 0.048(3) Uani 1 1 d . . .
C8 C 0.1597(8) 0.1998(4) 0.1535(5) 0.043(3) Uani 1 1 d . . .
C1 C 0.0966(7) 0.1992(3) 0.1900(5) 0.045(3) Uani 1 1 d . . .
H1 H 0.0369 0.1981 0.1717 0.054 Uiso 1 1 calc R . .
C57 C 0.1242(7) 0.2003(4) 0.2561(4) 0.048(3) Uani 1 1 d . . .
H57 H 0.0837 0.2010 0.2832 0.058 Uiso 1 1 calc R . .
C6 C 0.2120(7) 0.2002(4) 0.2788(5) 0.045(3) Uani 1 1 d . . .
H6 H 0.2320 0.2003 0.3225 0.054 Uiso 1 1 calc R . .
C11 C 0.2723(7) 0.2000(4) 0.2404(5) 0.039(3) Uani 1 1 d . . .
NA N 0.2465(5) 0.1999(3) 0.1755(4) 0.040(3) Uani 1 1 d . . .
C112 C -0.2667(7) 0.3243(4) -0.2247(5) 0.040(3) Uani 1 1 d . . .
C5 C -0.2080(8) 0.3360(4) -0.2638(5) 0.051(4) Uani 1 1 d . . .
H5 H -0.2281 0.3389 -0.3073 0.062 Uiso 1 1 calc R . .
C62 C -0.1230(7) 0.3431(4) -0.2392(5) 0.058(4) Uani 1 1 d . . .
H62 H -0.0838 0.3522 -0.2647 0.070 Uiso 1 1 calc R . .
C10 C -0.0945(7) 0.3364(4) -0.1748(5) 0.052(4) Uani 1 1 d . . .
H10 H -0.0350 0.3401 -0.1569 0.062 Uiso 1 1 calc R . .
C111 C -0.1541(8) 0.3244(4) -0.1367(5) 0.051(4) Uani 1 1 d . . .
NH N -0.2404(6) 0.3185(3) -0.1622(4) 0.047(3) Uani 1 1 d . . .
C13 C -0.2865(7) 0.4462(4) -0.2486(5) 0.049(4) Uani 1 1 d . . .
C72 C -0.2418(8) 0.4522(4) -0.2973(5) 0.063(4) Uani 1 1 d . . .
H72 H -0.2731 0.4527 -0.3389 0.076 Uiso 1 1 calc R . .
C28 C -0.1506(8) 0.4577(4) -0.2859(5) 0.060(4) Uani 1 1 d . . .
H28 H -0.1195 0.4605 -0.3189 0.071 Uiso 1 1 calc R . .
C39 C -0.1086(7) 0.4588(4) -0.2228(5) 0.049(3) Uani 1 1 d . . .
H39 H -0.0477 0.4628 -0.2124 0.059 Uiso 1 1 calc R . .
C25 C -0.1566(8) 0.4540(4) -0.1763(5) 0.039(3) Uani 1 1 d . . .
NG N -0.2447(6) 0.4476(3) -0.1876(4) 0.045(3) Uani 1 1 d . . .
O2H O -0.1839(5) 0.3163(3) -0.0323(3) 0.055(2) Uani 1 1 d . . .
O3D O 0.0755(5) 0.1926(3) -0.2188(3) 0.057(2) Uani 1 1 d . . .
N6 N 0.3769(5) 0.1863(4) 0.0895(4) 0.052(3) Uani 1 1 d . . .
H6A H 0.3471 0.1867 0.0491 0.063 Uiso 1 1 calc R . .
H6B H 0.3396 0.1950 0.1147 0.063 Uiso 1 1 calc R . .
O2E O 0.0364(5) 0.4401(2) 0.0152(3) 0.052(2) Uani 1 1 d . . .
O4C O 0.4227(4) 0.0748(2) 0.3684(3) 0.058(2) Uani 1 1 d . . .
O3F O -0.3063(5) 0.3249(3) 0.0574(3) 0.057(3) Uani 1 1 d . . .
O1H O -0.0413(5) 0.3196(2) -0.0453(3) 0.057(2) Uani 1 1 d . . .
N3 N 0.1208(5) 0.1897(3) -0.0742(3) 0.035(2) Uani 1 1 d . . .
H3A H 0.1604 0.1873 -0.1000 0.042 Uiso 1 1 calc R . .
H3B H 0.1512 0.1887 -0.0340 0.042 Uiso 1 1 calc R . .
O2F O -0.0816(5) 0.3050(3) 0.2368(3) 0.059(2) Uani 1 1 d . . .
O4A O 0.0496(5) 0.2023(3) 0.0583(3) 0.062(2) Uani 1 1 d . . .
O3G O -0.4195(4) 0.4363(3) -0.2117(3) 0.059(3) Uani 1 1 d . . .
N9 N -0.2680(5) 0.4821(3) 0.0400(3) 0.039(3) Uani 1 1 d . . .
O3C O 0.4201(4) 0.0783(3) 0.2644(3) 0.058(3) Uani 1 1 d . . .
O2A O 0.4245(5) 0.2016(3) 0.2325(3) 0.057(3) Uani 1 1 d . . .
O1F O -0.1110(4) 0.2940(3) 0.3330(3) 0.065(3) Uani 1 1 d . . .
N14 N -0.1192(6) 0.3224(3) 0.1005(3) 0.047(3) Uani 1 1 d . . .
H14A H -0.1666 0.3232 0.0687 0.056 Uiso 1 1 calc R . .
H14B H -0.1398 0.3221 0.1371 0.056 Uiso 1 1 calc R . .
N11 N -0.3707(6) 0.3233(4) -0.0749(3) 0.054(3) Uani 1 1 d . . .
H11A H -0.3314 0.3196 -0.0385 0.065 Uiso 1 1 calc R . .
H11B H -0.3431 0.3167 -0.1071 0.065 Uiso 1 1 calc R . .
O1G O -0.0260(5) 0.4479(3) -0.0982(3) 0.058(2) Uani 1 1 d . . .
O3A O 0.1880(5) 0.1949(3) 0.0490(3) 0.070(3) Uani 1 1 d . . .
O1C O 0.0253(5) 0.0870(3) 0.1509(3) 0.077(3) Uani 1 1 d . . .
O4E O 0.0041(5) 0.4342(3) 0.2266(3) 0.061(2) Uani 1 1 d . . .
O3E O 0.1200(4) 0.4290(3) 0.3070(3) 0.063(3) Uani 1 1 d . . .
O2G O -0.1533(5) 0.4557(3) -0.0634(3) 0.052(2) Uani 1 1 d . . .
N10 N -0.3333(6) 0.4470(3) -0.0816(3) 0.047(3) Uani 1 1 d . . .
H10A H -0.3546 0.4492 -0.1235 0.056 Uiso 1 1 calc R . .
H10B H -0.2800 0.4604 -0.0742 0.056 Uiso 1 1 calc R . .
O4F O -0.4325(5) 0.3546(3) 0.0728(3) 0.066(3) Uani 1 1 d . . .
O1E O 0.1702(5) 0.4340(3) -0.0122(3) 0.058(2) Uani 1 1 d . . .
O3B O -0.0717(5) 0.0698(3) -0.1847(3) 0.078(3) Uani 1 1 d . . .
O4D O 0.1034(4) 0.1833(2) -0.3162(3) 0.061(3) Uani 1 1 d . . .
O2D O 0.3059(5) 0.1934(3) -0.0389(3) 0.069(3) Uani 1 1 d . . .
N2 N 0.0576(6) 0.0701(3) -0.0720(4) 0.054(3) Uani 1 1 d . . .
H2A H 0.0518 0.0668 -0.1143 0.064 Uiso 1 1 calc R . .
H2B H 0.0030 0.0737 -0.0636 0.064 Uiso 1 1 calc R . .
O1D O 0.4348(5) 0.1624(3) -0.0461(3) 0.074(3) Uani 1 1 d . . .
N8 N -0.0944(5) 0.4466(3) 0.0941(4) 0.047(3) Uani 1 1 d . . .
H8A H -0.0357 0.4473 0.1088 0.057 Uiso 1 1 calc R . .
H8B H -0.1037 0.4506 0.0518 0.057 Uiso 1 1 calc R . .
C118 C -0.1294(7) 0.4016(4) 0.1082(4) 0.039(3) Uani 1 1 d . . .
H11C H -0.1378 0.4011 0.1519 0.047 Uiso 1 1 calc R . .
H11D H -0.1867 0.3971 0.0811 0.047 Uiso 1 1 calc R . .
O1B O -0.0454(5) 0.0858(3) 0.0367(3) 0.073(3) Uani 1 1 d . . .
N13 N -0.2147(5) 0.2422(3) 0.0546(3) 0.057(3) Uani 1 1 d . . .
H13A H -0.2432 0.2682 0.0568 0.068 Uiso 1 1 calc R . .
H13B H -0.1991 0.2408 0.0163 0.068 Uiso 1 1 calc R . .
O4B O -0.2009(5) 0.0816(3) -0.2515(3) 0.083(3) Uani 1 1 d . . .
O1A O 0.3870(5) 0.1954(5) 0.3254(4) 0.169(6) Uani 1 1 d . . .
C16 C -0.1354(7) 0.2998(4) 0.2762(6) 0.049(4) Uani 1 1 d . . .
C18 C -0.4456(7) 0.2910(6) -0.0759(5) 0.066(5) Uani 1 1 d . . .
H18A H -0.4948 0.2997 -0.1088 0.079 Uiso 1 1 calc R . .
H18B H -0.4652 0.2924 -0.0355 0.079 Uiso 1 1 calc R . .
C113 C 0.1270(7) 0.1851(4) -0.2582(6) 0.042(3) Uani 1 1 d . . .
C20 C -0.3935(6) 0.4738(4) -0.0477(4) 0.057(4) Uani 1 1 d . . .
H20A H -0.3943 0.5045 -0.0614 0.068 Uiso 1 1 calc R . .
H20B H -0.4532 0.4623 -0.0585 0.068 Uiso 1 1 calc R . .
C21 C -0.0705(7) 0.3646(4) 0.0984(4) 0.043(3) Uani 1 1 d . . .
H21A H -0.0178 0.3648 0.1314 0.051 Uiso 1 1 calc R . .
H21B H -0.0525 0.3677 0.0577 0.051 Uiso 1 1 calc R . .
C23 C -0.1208(10) 0.0994(5) 0.0314(6) 0.067(5) Uani 1 1 d . . .
C24 C 0.0885(8) 0.4318(4) 0.2497(6) 0.053(4) Uani 1 1 d . . .
C27 C -0.1098(8) 0.4524(4) -0.1047(5) 0.039(3) Uani 1 1 d . . .
C29 C -0.3834(8) 0.4395(4) -0.2603(6) 0.056(4) Uani 1 1 d . . .
C30 C -0.2388(6) 0.4805(4) 0.1089(4) 0.047(3) Uani 1 1 d . . .
H30A H -0.2577 0.4529 0.1255 0.056 Uiso 1 1 calc R . .
H30B H -0.2642 0.5050 0.1286 0.056 Uiso 1 1 calc R . .
C31 C 0.3693(8) 0.1984(4) 0.2677(6) 0.063(4) Uani 1 1 d . . .
C33 C -0.1264(8) 0.3202(4) -0.0654(5) 0.047(4) Uani 1 1 d . . .
O4G O -0.4266(5) 0.4368(3) -0.3158(3) 0.092(3) Uani 1 1 d . . .
C35 C 0.1292(8) 0.1984(4) 0.0809(5) 0.051(4) Uani 1 1 d . . .
C41 C -0.1368(6) 0.4837(4) 0.1233(5) 0.044(3) Uani 1 1 d . . .
H41A H -0.1191 0.5118 0.1074 0.053 Uiso 1 1 calc R . .
H41B H -0.1162 0.4833 0.1689 0.053 Uiso 1 1 calc R . .
C43 C 0.4062(8) 0.1400(5) 0.1066(5) 0.075(5) Uani 1 1 d . . .
H43A H 0.4392 0.1386 0.1498 0.091 Uiso 1 1 calc R . .
H43B H 0.4431 0.1288 0.0781 0.091 Uiso 1 1 calc R . .
C45 C 0.1201(8) 0.4361(4) 0.0278(5) 0.052(4) Uani 1 1 d . . .
C47 C -0.4198(9) 0.2449(5) -0.0874(6) 0.079(5) Uani 1 1 d . . .
H47A H -0.4693 0.2254 -0.0855 0.094 Uiso 1 1 calc R . .
H47B H -0.4070 0.2429 -0.1299 0.094 Uiso 1 1 calc R . .
O2B O -0.1570(6) 0.1119(3) 0.0764(4) 0.088(3) Uani 1 1 d . . .
C49 C 0.1449(7) 0.2698(4) -0.0799(4) 0.056(4) Uani 1 1 d . . .
H49A H 0.1829 0.2634 -0.1101 0.067 Uiso 1 1 calc R . .
H49B H 0.1139 0.2972 -0.0935 0.067 Uiso 1 1 calc R . .
C50 C 0.3195(10) 0.1129(5) 0.0996(6) 0.103(6) Uani 1 1 d . . .
H50A H 0.2766 0.1302 0.1169 0.124 Uiso 1 1 calc R . .
H50B H 0.2962 0.1085 0.0548 0.124 Uiso 1 1 calc R . .
C51 C 0.0636(7) 0.1510(4) -0.0843(4) 0.051(4) Uani 1 1 d . . .
H51A H 0.0459 0.1457 -0.1295 0.061 Uiso 1 1 calc R . .
H51B H 0.0107 0.1568 -0.0673 0.061 Uiso 1 1 calc R . .
C52 C 0.3802(8) 0.0780(4) 0.3132(6) 0.048(4) Uani 1 1 d . . .
C54 C 0.1080(6) 0.1110(4) -0.0535(4) 0.041(3) Uani 1 1 d . . .
H54A H 0.1658 0.1083 -0.0648 0.049 Uiso 1 1 calc R . .
H54B H 0.1165 0.1144 -0.0078 0.049 Uiso 1 1 calc R . .
C58 C -0.3185(8) 0.3987(4) -0.0665(5) 0.063(4) Uani 1 1 d . . .
H58A H -0.2755 0.3875 -0.0903 0.075 Uiso 1 1 calc R . .
H58B H -0.2928 0.3959 -0.0217 0.075 Uiso 1 1 calc R . .
C59 C -0.3620(7) 0.4714(4) 0.0220(4) 0.054(4) Uani 1 1 d . . .
H59A H -0.3958 0.4919 0.0427 0.065 Uiso 1 1 calc R . .
H59B H -0.3720 0.4416 0.0366 0.065 Uiso 1 1 calc R . .
C60 C 0.2944(8) 0.0135(4) 0.0480(5) 0.079(5) Uani 1 1 d . . .
H60A H 0.3194 -0.0128 0.0323 0.095 Uiso 1 1 calc R . .
H60B H 0.2462 0.0038 0.0680 0.095 Uiso 1 1 calc R . .
C64 C 0.0951(9) 0.0281(4) -0.0411(5) 0.069(4) Uani 1 1 d . . .
H64A H 0.0568 0.0035 -0.0575 0.083 Uiso 1 1 calc R . .
H64B H 0.0965 0.0300 0.0042 0.083 Uiso 1 1 calc R . .
C65 C -0.2748(6) 0.2055(4) 0.0608(4) 0.044(3) Uani 1 1 d . . .
H65A H -0.2918 0.2062 0.1020 0.053 Uiso 1 1 calc R . .
H65B H -0.2466 0.1772 0.0560 0.053 Uiso 1 1 calc R . .
C66 C -0.0738(7) 0.2799(4) 0.0961(4) 0.041(3) Uani 1 1 d . . .
H66A H -0.0203 0.2788 0.1282 0.049 Uiso 1 1 calc R . .
H66B H -0.0571 0.2776 0.0548 0.049 Uiso 1 1 calc R . .
N12 N -0.3453(9) 0.2302(5) -0.0432(6) 0.160(8) Uani 1 1 d . . .
C68 C 0.3577(9) 0.1775(4) -0.0702(5) 0.058(4) Uani 1 1 d . . .
C69 C -0.1333(6) 0.2413(4) 0.1052(4) 0.046(3) Uani 1 1 d . . .
H69A H -0.1020 0.2136 0.1030 0.055 Uiso 1 1 calc R . .
H69B H -0.1494 0.2433 0.1466 0.055 Uiso 1 1 calc R . .
O2C O 0.1493(6) 0.0651(4) 0.1211(4) 0.117(5) Uani 1 1 d . . .
N4 N 0.2018(9) 0.2779(4) -0.0180(4) 0.134(6) Uani 1 1 d . . .
H4A H 0.2240 0.2518 -0.0017 0.161 Uiso 1 1 calc R . .
H4B H 0.1688 0.2892 0.0086 0.161 Uiso 1 1 calc R . .
C73 C -0.1543(9) 0.0804(4) -0.1994(6) 0.053(4) Uani 1 1 d . . .
C74 C -0.3977(8) 0.3702(5) -0.0802(5) 0.075(5) Uani 1 1 d . . .
H74A H -0.4361 0.3765 -0.0504 0.090 Uiso 1 1 calc R . .
H74B H -0.4301 0.3761 -0.1227 0.090 Uiso 1 1 calc R . .
N5 N 0.3575(8) 0.2772(4) 0.0865(6) 0.091(4) Uani 1 1 d . . .
C76 C 0.0791(8) 0.2342(4) -0.0846(5) 0.058(4) Uani 1 1 d . . .
H76A H 0.0414 0.2350 -0.1263 0.069 Uiso 1 1 calc R . .
H76B H 0.0422 0.2391 -0.0533 0.069 Uiso 1 1 calc R . .
C77 C 0.1077(9) 0.0785(5) 0.1600(6) 0.064(4) Uani 1 1 d . . .
N1 N 0.2575(7) 0.0409(3) -0.0061(5) 0.103(4) Uani 1 1 d . . .
C81 C 0.2825(10) 0.3115(4) -0.0216(6) 0.121(7) Uani 1 1 d . . .
H81A H 0.3236 0.2993 -0.0462 0.145 Uiso 1 1 calc R . .
H81B H 0.2618 0.3403 -0.0385 0.145 Uiso 1 1 calc R . .
C82 C -0.3626(8) 0.3348(4) 0.0916(5) 0.045(4) Uani 1 1 d . . .
N7 N 0.3280(6) 0.0708(6) 0.1299(4) 0.099(5) Uani 1 1 d . . .
H7A H 0.2744 0.0629 0.1370 0.119 Uiso 1 1 calc R . .
H7B H 0.3636 0.0741 0.1680 0.119 Uiso 1 1 calc R . .
C86 C 0.4493(9) 0.2175(6) 0.0957(6) 0.092(6) Uani 1 1 d . . .
H86A H 0.4689 0.2243 0.1403 0.110 Uiso 1 1 calc R . .
H86B H 0.4982 0.2034 0.0809 0.110 Uiso 1 1 calc R . .
C87 C 0.3624(9) 0.0335(5) 0.0972(7) 0.104(5) Uani 1 1 d . . .
H87A H 0.4107 0.0441 0.0780 0.124 Uiso 1 1 calc R . .
H87B H 0.3858 0.0110 0.1282 0.124 Uiso 1 1 calc R . .
C88 C 0.1881(8) 0.0187(4) -0.0523(6) 0.090(5) Uani 1 1 d . . .
H88A H 0.1983 -0.0131 -0.0501 0.109 Uiso 1 1 calc R . .
H88B H 0.1923 0.0284 -0.0947 0.109 Uiso 1 1 calc R . .
C89 C -0.3575(8) 0.2119(5) 0.0069(6) 0.095(5) Uani 1 1 d . . .
H89A H -0.3835 0.1829 -0.0041 0.114 Uiso 1 1 calc R . .
H89B H -0.4006 0.2293 0.0238 0.114 Uiso 1 1 calc R . .
C90 C 0.3226(10) 0.3136(7) 0.0500(6) 0.163(10) Uani 1 1 d . . .
H90A H 0.3694 0.3356 0.0546 0.195 Uiso 1 1 calc R . .
H90B H 0.2770 0.3259 0.0705 0.195 Uiso 1 1 calc R . .
C91 C 0.4290(10) 0.2572(7) 0.0625(7) 0.108(6) Uani 1 1 d . . .
H91A H 0.4115 0.2515 0.0173 0.130 Uiso 1 1 calc R . .
H91B H 0.4800 0.2768 0.0691 0.130 Uiso 1 1 calc R . .
O3H O -0.4177(4) 0.3095(3) -0.2160(3) 0.048(2) Uani 1 1 d . . .
O4H O -0.3857(5) 0.3150(4) -0.3119(4) 0.133(5) Uani 1 1 d . . .
C94 C -0.3656(8) 0.3154(4) -0.2525(6) 0.059(4) Uani 1 1 d . . .
O95 O -0.1200(4) 0.2057(2) -0.0323(3) 0.054(2) Uani 1 1 d . . .
O96 O 0.1072(6) 0.3245(3) 0.0483(4) 0.105(3) Uani 1 1 d . . .
O97 O 0.4627(8) -0.5739(5) 0.4718(6) 0.045(4) Uiso 0.50 1 d P . .
H97 H 0.5105 -0.5864 0.4740 0.068 Uiso 0.50 1 calc PR . .
O98 O -0.5088(8) 0.4131(5) 0.1455(5) 0.042(4) Uiso 0.50 1 d P . .
H98 H -0.4947 0.4062 0.1118 0.063 Uiso 0.50 1 calc PR . .
C99 C -0.4393(11) 0.4416(6) 0.1825(7) 0.019(5) Uiso 0.50 1 d P . .
H99A H -0.3868 0.4235 0.1949 0.022 Uiso 0.50 1 calc PR . .
H99B H -0.4250 0.4645 0.1542 0.022 Uiso 0.50 1 calc PR . .
O100 O 0.4149(9) 0.4129(5) 0.0001(6) 0.202(6) Uiso 1 1 d . . .
O101 O -0.3751(11) 0.3906(7) 0.5845(7) 0.088(6) Uiso 0.50 1 d P . .
O102 O -0.3927(17) 0.4215(10) 0.5650(12) 0.174(11) Uiso 0.50 1 d P . .
C102 C 0.4171(11) -0.5441(6) 0.3637(7) 0.028(5) Uiso 0.50 1 d P . .
H10C H 0.4223 -0.5161 0.3432 0.042 Uiso 0.50 1 calc PR . .
H10D H 0.3558 -0.5519 0.3594 0.042 Uiso 0.50 1 calc PR . .
H10E H 0.4472 -0.5667 0.3442 0.042 Uiso 0.50 1 calc PR . .
C103 C -0.4541(11) 0.4598(6) 0.2299(7) 0.026(5) Uiso 0.50 1 d P . .
H10F H -0.4024 0.4757 0.2503 0.039 Uiso 0.50 1 calc PR . .
H10G H -0.4694 0.4379 0.2585 0.039 Uiso 0.50 1 calc PR . .
H10H H -0.5023 0.4803 0.2184 0.039 Uiso 0.50 1 calc PR . .
C104 C 0.4529(15) -0.5410(8) 0.4241(10) 0.069(7) Uiso 0.50 1 d P . .
H10I H 0.4214 -0.5170 0.4401 0.083 Uiso 0.50 1 calc PR . .
H10J H 0.5123 -0.5300 0.4248 0.083 Uiso 0.50 1 calc PR . .

loop_
_atom_site_aniso_label
_atom_site_aniso_U_11
_atom_site_aniso_U_22
_atom_site_aniso_U_33
_atom_site_aniso_U_23
_atom_site_aniso_U_13
_atom_site_aniso_U_12
C114 0.048(9) 0.059(10) 0.033(7) -0.001(6) 0.006(7) -0.001(7)
C40 0.042(9) 0.111(13) 0.046(8) -0.016(8) -0.008(7) 0.001(8)
C85 0.050(10) 0.129(15) 0.077(10) -0.030(9) 0.014(8) 0.000(9)
C22 0.019(7) 0.105(13) 0.057(8) -0.027(8) -0.014(7) 0.007(7)
C115 0.040(9) 0.048(10) 0.042(8) -0.003(6) 0.002(7) 0.002(7)
ND 0.036(6) 0.036(7) 0.045(6) 0.010(5) -0.014(5) 0.001(5)
C19 0.032(8) 0.065(10) 0.039(7) -0.003(7) -0.003(7) 0.003(7)
C63 0.042(9) 0.068(11) 0.059(9) 0.008(7) -0.003(7) 0.001(7)
C61 0.049(9) 0.084(12) 0.054(8) -0.004(8) -0.005(8) 0.012(8)
C36 0.047(9) 0.082(11) 0.027(7) -0.007(7) -0.007(7) 0.026(8)
C117 0.031(8) 0.056(10) 0.050(8) 0.002(7) -0.002(7) 0.012(7)
NE 0.038(6) 0.039(7) 0.044(6) -0.010(5) -0.002(5) -0.008(5)
C78 0.016(7) 0.072(11) 0.063(9) 0.002(7) 0.000(7) -0.008(7)
C80 0.057(11) 0.051(10) 0.072(10) 0.009(8) -0.021(8) -0.006(8)
C84 0.035(8) 0.095(13) 0.059(9) -0.007(8) -0.008(8) 0.003(8)
C32 0.035(8) 0.065(11) 0.063(9) -0.022(7) 0.020(7) 0.004(7)
C56 0.038(9) 0.044(10) 0.054(8) -0.009(7) 0.016(7) 0.000(7)
NB 0.035(6) 0.055(8) 0.030(5) -0.014(5) -0.004(5) -0.009(5)
C26 0.018(7) 0.051(9) 0.036(7) -0.007(6) 0.011(6) -0.004(6)
C46 0.027(8) 0.113(13) 0.035(7) 0.000(7) -0.015(6) 0.008(8)
C53 0.033(8) 0.102(13) 0.058(8) -0.008(8) 0.019(7) 0.004(8)
C14 0.036(8) 0.082(11) 0.040(7) 0.017(7) -0.016(7) 0.001(8)
C116 0.025(7) 0.063(10) 0.021(6) 0.007(6) -0.005(6) 0.007(6)
NF 0.027(6) 0.051(8) 0.043(6) 0.001(5) -0.013(5) -0.010(5)
C38 0.020(7) 0.049(10) 0.056(8) 0.005(7) 0.001(7) 0.000(6)
C7 0.047(9) 0.037(9) 0.045(7) 0.000(6) 0.018(7) 0.005(7)
C44 0.039(9) 0.046(10) 0.073(9) 0.010(7) 0.015(7) 0.009(7)
C55 0.008(6) 0.073(11) 0.062(8) 0.010(7) -0.001(7) -0.001(6)
C37 0.017(8) 0.060(10) 0.056(8) 0.000(7) 0.003(7) 0.007(7)
NC 0.032(6) 0.075(9) 0.037(6) -0.010(5) 0.004(5) -0.006(6)
C8 0.026(8) 0.048(10) 0.055(8) -0.009(7) 0.006(7) -0.010(7)
C1 0.021(7) 0.048(10) 0.066(9) 0.002(7) 0.009(7) -0.002(6)
C57 0.048(9) 0.075(11) 0.020(7) 0.008(6) 0.001(6) 0.002(7)
C6 0.025(8) 0.078(11) 0.039(7) 0.001(7) 0.022(6) 0.013(7)
C11 0.027(8) 0.046(9) 0.041(7) -0.001(6) -0.004(6) 0.001(6)
NA 0.028(6) 0.055(8) 0.036(6) -0.003(5) 0.001(5) 0.006(5)
C112 0.035(8) 0.049(9) 0.033(7) -0.015(6) 0.000(7) -0.007(7)
C5 0.037(8) 0.082(11) 0.037(7) -0.011(7) 0.011(7) -0.018(7)
C62 0.034(9) 0.071(11) 0.069(9) -0.003(7) 0.009(7) -0.015(7)
C10 0.029(8) 0.086(11) 0.045(8) 0.001(7) 0.020(7) -0.006(7)
C111 0.046(9) 0.067(11) 0.030(7) -0.014(6) -0.020(7) -0.009(7)
NH 0.045(7) 0.048(8) 0.041(6) -0.016(5) -0.009(5) 0.002(5)
C13 0.033(8) 0.078(11) 0.032(7) 0.001(7) -0.004(7) -0.002(7)
C72 0.044(9) 0.120(13) 0.023(7) 0.004(7) -0.001(7) 0.006(8)
C28 0.045(9) 0.083(12) 0.049(8) 0.004(7) 0.002(7) 0.017(8)
C39 0.023(7) 0.076(11) 0.049(8) 0.005(7) 0.006(7) 0.007(7)
C25 0.042(9) 0.039(9) 0.040(7) -0.008(6) 0.020(7) 0.004(7)
NG 0.038(7) 0.054(8) 0.043(6) 0.000(5) 0.011(5) 0.003(6)
O2H 0.022(5) 0.097(8) 0.043(5) 0.010(4) -0.004(4) -0.012(5)
O3D 0.037(5) 0.099(8) 0.037(4) 0.004(4) 0.016(4) -0.005(5)
N6 0.019(6) 0.090(10) 0.042(5) 0.007(6) -0.010(4) -0.016(7)
O2E 0.030(5) 0.084(7) 0.039(4) -0.002(4) 0.003(4) -0.006(5)
O4C 0.040(5) 0.090(7) 0.042(5) 0.009(4) -0.001(4) -0.003(4)
O3F 0.050(6) 0.086(7) 0.032(4) -0.004(4) 0.000(4) 0.015(5)
O1H 0.034(5) 0.067(7) 0.065(5) 0.002(4) -0.001(4) 0.002(4)
N3 0.029(6) 0.035(8) 0.039(5) -0.007(5) 0.000(4) -0.006(6)
O2F 0.036(5) 0.088(7) 0.045(5) -0.005(5) -0.013(4) -0.007(5)
O4A 0.057(6) 0.070(7) 0.052(5) 0.010(4) -0.005(4) 0.008(5)
O3G 0.031(5) 0.103(8) 0.043(5) 0.011(5) 0.008(4) 0.000(5)
N9 0.019(5) 0.063(8) 0.031(5) -0.009(5) -0.006(4) 0.010(5)
O3C 0.027(5) 0.101(8) 0.044(5) 0.002(5) 0.002(4) 0.004(4)
O2A 0.039(6) 0.101(8) 0.031(4) 0.007(5) 0.006(4) 0.011(5)
O1F 0.042(5) 0.110(8) 0.036(5) 0.004(5) -0.009(4) 0.003(5)
N14 0.054(7) 0.043(8) 0.046(5) 0.003(5) 0.020(5) -0.013(7)
N11 0.060(8) 0.056(9) 0.040(6) 0.018(5) -0.003(5) 0.027(7)
O1G 0.027(5) 0.102(8) 0.043(5) -0.011(4) 0.004(4) -0.006(5)
O3A 0.038(5) 0.135(9) 0.034(4) -0.010(5) -0.001(4) -0.017(6)
O1C 0.042(6) 0.134(9) 0.054(5) 0.006(5) 0.002(5) -0.011(6)
O4E 0.053(6) 0.084(7) 0.043(5) 0.003(4) 0.000(4) -0.004(5)
O3E 0.049(5) 0.106(8) 0.025(4) 0.007(4) -0.014(4) -0.008(5)
O2G 0.039(5) 0.081(7) 0.036(4) -0.004(4) 0.005(4) 0.005(4)
N10 0.045(7) 0.057(9) 0.030(5) 0.004(5) -0.015(5) 0.000(6)
O4F 0.040(5) 0.097(8) 0.053(5) 0.005(5) -0.011(4) 0.015(5)
O1E 0.044(5) 0.083(7) 0.046(5) -0.001(4) 0.009(4) 0.007(5)
O3B 0.043(6) 0.140(9) 0.044(5) -0.003(5) -0.005(4) 0.008(6)
O4D 0.043(5) 0.090(7) 0.042(5) -0.020(4) -0.014(4) 0.004(5)
O2D 0.039(6) 0.135(9) 0.035(5) -0.005(5) 0.011(4) 0.004(6)
N2 0.049(7) 0.040(8) 0.065(6) 0.002(6) -0.007(5) -0.004(6)
O1D 0.052(6) 0.110(8) 0.050(5) 0.005(5) -0.015(4) 0.005(5)
N8 0.036(6) 0.059(9) 0.041(5) -0.007(5) -0.007(5) 0.009(6)
C118 0.032(7) 0.050(11) 0.033(6) -0.011(6) -0.003(5) 0.010(7)
O1B 0.046(6) 0.105(8) 0.064(5) -0.008(5) -0.002(5) 0.011(6)
N13 0.042(6) 0.064(9) 0.056(6) 0.009(5) -0.012(5) -0.006(6)
O4B 0.078(6) 0.136(9) 0.024(4) 0.003(5) -0.017(4) -0.005(6)
O1A 0.032(6) 0.44(2) 0.037(5) 0.013(8) 0.006(5) -0.005(8)
C16 0.026(8) 0.084(11) 0.037(8) 0.004(7) 0.005(7) -0.007(7)
C18 0.006(7) 0.155(17) 0.034(7) -0.010(8) -0.002(5) -0.019(9)
C113 0.022(8) 0.048(10) 0.050(8) 0.001(7) -0.008(7) -0.004(6)
C20 0.021(7) 0.099(12) 0.048(7) -0.009(7) 0.002(6) 0.010(7)
C21 0.044(8) 0.045(10) 0.040(7) 0.009(6) 0.011(6) 0.008(8)
C23 0.070(11) 0.091(13) 0.041(8) -0.012(8) 0.012(9) 0.037(10)
C24 0.036(9) 0.047(10) 0.073(10) -0.006(8) 0.005(8) 0.000(7)
C27 0.027(8) 0.055(10) 0.034(7) 0.006(6) 0.006(6) -0.001(7)
C29 0.041(9) 0.070(11) 0.054(9) 0.014(8) 0.001(8) 0.010(8)
C30 0.033(8) 0.045(10) 0.057(8) 0.000(6) -0.006(6) 0.010(6)
C31 0.050(10) 0.101(12) 0.031(8) -0.006(8) -0.012(7) 0.006(9)
C33 0.017(8) 0.067(11) 0.053(8) 0.003(7) -0.006(7) 0.001(7)
O4G 0.057(6) 0.184(11) 0.030(5) -0.003(5) -0.008(4) -0.013(6)
C35 0.029(8) 0.089(12) 0.041(8) -0.004(7) 0.018(7) -0.030(8)
C41 0.046(8) 0.027(9) 0.059(7) -0.009(6) 0.012(6) 0.004(7)
C43 0.058(10) 0.109(15) 0.045(8) -0.002(8) -0.027(7) 0.024(10)
C45 0.037(9) 0.068(11) 0.054(9) -0.005(7) 0.018(7) 0.007(8)
C47 0.096(12) 0.072(13) 0.060(9) 0.012(9) -0.006(8) -0.011(10)
O2B 0.091(7) 0.105(9) 0.068(6) -0.003(6) 0.015(5) 0.021(6)
C49 0.066(9) 0.051(10) 0.042(7) 0.008(6) -0.009(6) -0.005(8)
C50 0.144(16) 0.034(12) 0.101(12) 0.015(9) -0.054(10) -0.005(11)
C51 0.045(8) 0.058(11) 0.043(7) 0.010(7) -0.010(6) -0.015(8)
C52 0.052(10) 0.045(10) 0.039(8) 0.006(7) -0.013(7) 0.006(7)
C54 0.041(7) 0.046(10) 0.032(6) -0.002(6) -0.005(5) -0.017(7)
C58 0.062(10) 0.062(12) 0.055(8) 0.019(7) -0.014(7) -0.011(9)
C59 0.044(8) 0.062(10) 0.050(8) -0.007(6) -0.005(6) -0.002(7)
C60 0.073(10) 0.093(13) 0.059(8) -0.013(8) -0.020(8) 0.003(9)
C64 0.103(13) 0.034(11) 0.067(9) -0.011(7) 0.009(8) -0.008(9)
C65 0.040(8) 0.039(10) 0.051(7) 0.011(6) 0.001(6) -0.014(7)
C66 0.043(8) 0.025(9) 0.047(7) -0.007(6) -0.013(6) 0.012(7)
N12 0.144(12) 0.181(16) 0.107(11) 0.098(10) -0.099(10) -0.085(11)
C68 0.048(10) 0.078(12) 0.036(8) 0.011(7) -0.022(7) -0.010(9)
C69 0.029(7) 0.056(10) 0.043(7) 0.001(6) -0.020(5) 0.002(7)
O2C 0.049(7) 0.246(14) 0.049(6) -0.025(7) -0.006(5) 0.002(7)
N4 0.225(15) 0.096(12) 0.055(7) 0.010(7) -0.041(8) -0.073(11)
C73 0.050(10) 0.055(10) 0.062(9) -0.011(7) 0.033(8) 0.004(8)
C74 0.053(10) 0.113(15) 0.050(8) 0.014(8) -0.016(7) 0.006(10)
N5 0.054(8) 0.093(12) 0.134(11) -0.009(8) 0.041(8) 0.012(8)
C76 0.055(9) 0.044(11) 0.064(8) -0.011(7) -0.010(7) -0.008(8)
C77 0.039(10) 0.079(13) 0.069(11) 0.002(8) -0.005(9) -0.021(9)
N1 0.104(9) 0.064(9) 0.104(9) -0.008(7) -0.074(7) 0.002(7)
C81 0.151(16) 0.025(11) 0.151(14) 0.013(9) -0.060(12) -0.021(10)
C82 0.033(9) 0.052(10) 0.044(8) -0.003(7) -0.013(7) 0.008(7)
N7 0.027(7) 0.228(18) 0.038(7) -0.025(9) -0.005(5) 0.035(9)
C86 0.077(12) 0.151(18) 0.044(9) 0.013(9) 0.003(8) -0.041(13)
C87 0.091(13) 0.124(16) 0.085(11) -0.006(10) -0.010(10) 0.023(11)
C88 0.067(11) 0.086(13) 0.100(11) -0.032(9) -0.030(9) 0.033(10)
C89 0.054(10) 0.099(14) 0.108(12) 0.025(10) -0.045(9) -0.037(9)
C90 0.119(15) 0.28(3) 0.067(11) -0.032(13) -0.034(10) 0.097(16)
C91 0.070(13) 0.16(2) 0.090(13) -0.023(12) -0.004(10) -0.016(13)
O3H 0.026(5) 0.081(7) 0.037(4) -0.006(4) 0.008(4) -0.009(4)
O4H 0.049(6) 0.308(15) 0.037(5) 0.011(7) -0.001(4) -0.050(7)
C94 0.032(9) 0.101(12) 0.039(8) 0.004(8) -0.008(7) -0.023(8)
O95 0.039(5) 0.066(6) 0.059(5) -0.012(4) 0.012(4) -0.004(4)
O96 0.097(7) 0.092(9) 0.112(7) -0.007(6) -0.016(6) 0.011(6)

loop_
_atom_type_symbol
_atom_type_description
_atom_type_scat_dispersion_real
_atom_type_scat_dispersion_imag
_atom_type_scat_source
C C 0.0181 0.0091 'International Tables Vol C Tables 4.2.6.8 and 6.1.1.4'
H H 0.0000 0.0000 'International Tables Vol C Tables 4.2.6.8 and 6.1.1.4'
N N 0.0311 0.0180 'International Tables Vol C Tables 4.2.6.8 and 6.1.1.4'
O O 0.0492 0.0322 'International Tables Vol C Tables 4.2.6.8 and 6.1.1.4'

loop_
_geom_angle_atom_site_label_1
_geom_angle_atom_site_label_2
_geom_angle_atom_site_label_3
_geom_angle
_geom_angle_site_symmetry_1
_geom_angle_site_symmetry_3
_geom_angle_publ_flag
ND C114 C40 122.0(10) . . ?
ND C114 C113 118.2(11) . . ?
C40 C114 C113 119.7(10) . . ?
C85 C40 C114 120.1(11) . . ?
C40 C85 C22 117.0(12) . . ?
C115 C22 C85 120.4(10) . . ?
ND C115 C22 121.6(9) . . ?
ND C115 C68 117.5(12) . . ?
C22 C115 C68 120.9(11) . . ?
C114 ND C115 118.9(10) . . ?
NE C19 C63 122.9(10) . . ?
NE C19 C45 115.8(10) . . ?
C63 C19 C45 121.3(12) . . ?
C19 C63 C61 119.3(11) . . ?
C63 C61 C36 117.5(11) . . ?
C117 C36 C61 122.9(11) . . ?
C36 C117 NE 119.4(11) . . ?
C36 C117 C24 122.2(11) . . ?
NE C117 C24 118.5(10) . . ?
C19 NE C117 118.0(9) . . ?
NB C78 C80 119.9(11) . . ?
NB C78 C73 120.0(10) . . ?
C80 C78 C73 120.1(11) . . ?
C78 C80 C84 121.9(11) . . ?
C32 C84 C80 115.1(11) . . ?
C84 C32 C56 123.0(11) . . ?
NB C56 C32 123.5(10) . . ?
NB C56 C23 114.2(11) . . ?
C32 C56 C23 122.2(12) . . ?
C56 NB C78 116.5(9) . . ?
NF C26 C46 121.8(9) . . ?
NF C26 C82 119.4(10) . . ?
C46 C26 C82 118.8(10) . . ?
C26 C46 C53 120.0(10) . . ?
C46 C53 C14 117.8(11) . . ?
C116 C14 C53 119.9(10) . . ?
NF C116 C14 121.9(9) . . ?
NF C116 C16 117.9(11) . . ?
C14 C116 C16 120.2(10) . . ?
C116 NF C26 118.4(9) . . ?
NC C38 C7 122.4(10) . . ?
NC C38 C52 115.7(11) . . ?
C7 C38 C52 121.6(11) . . ?
C38 C7 C44 120.3(10) . . ?
C7 C44 C55 118.0(11) . . ?
C37 C55 C44 119.0(10) . . ?
NC C37 C55 123.5(10) . . ?
NC C37 C77 113.8(11) . . ?
C55 C37 C77 122.7(11) . . ?
C38 NC C37 116.8(9) . . ?
NA C8 C1 125.1(10) . . ?
NA C8 C35 116.9(11) . . ?
C1 C8 C35 118.0(10) . . ?
C8 C1 C57 118.1(10) . . ?
C6 C57 C1 117.1(10) . . ?
C11 C6 C57 122.6(10) . . ?
C6 C11 NA 121.1(9) . . ?
C6 C11 C31 120.8(10) . . ?
NA C11 C31 118.1(11) . . ?
C8 NA C11 116.0(9) . . ?
NH C112 C5 122.1(9) . . ?
NH C112 C94 116.8(11) . . ?
C5 C112 C94 121.1(10) . . ?
C62 C5 C112 120.2(10) . . ?
C5 C62 C10 118.4(11) . . ?
C62 C10 C111 120.4(10) . . ?
NH C111 C10 120.5(9) . . ?
NH C111 C33 117.8(11) . . ?
C10 C111 C33 121.7(10) . . ?
C112 NH C111 118.4(10) . . ?
NG C13 C72 121.4(10) . . ?
NG C13 C29 116.8(11) . . ?
C72 C13 C29 121.7(11) . . ?
C13 C72 C28 121.3(10) . . ?
C39 C28 C72 116.3(11) . . ?
C25 C39 C28 119.8(10) . . ?
NG C25 C39 123.7(9) . . ?
NG C25 C27 115.6(10) . . ?
C39 C25 C27 120.6(11) . . ?
C25 NG C13 117.4(9) . . ?
C86 N6 C43 113.2(11) . . ?
C51 N3 C76 117.9(9) . . ?
C59 N9 C30 111.1(8) . . ?
C21 N14 C66 119.6(9) . . ?
C74 N11 C18 114.5(10) . . ?
C58 N10 C20 119.7(9) . . ?
C54 N2 C64 116.8(8) . . ?
C41 N8 C118 112.8(9) . . ?
C21 C118 N8 113.3(10) . . ?
C65 N13 C69 112.2(8) . . ?
O1F C16 O2F 123.6(10) . . ?
O1F C16 C116 121.8(11) . . ?
O2F C16 C116 114.6(10) . . ?
N11 C18 C47 112.3(11) . . ?
O4D C113 O3D 124.9(9) . . ?
O4D C113 C114 119.1(11) . . ?
O3D C113 C114 115.9(10) . . ?
C59 C20 N10 110.1(8) . . ?
C118 C21 N14 108.3(10) . . ?
O1B C23 O2B 125.7(12) . . ?
O1B C23 C56 119.9(12) . . ?
O2B C23 C56 114.2(12) . . ?
O3E C24 O4E 123.9(12) . . ?
O3E C24 C117 120.1(11) . . ?
O4E C24 C117 116.0(11) . . ?
O2G C27 O1G 127.9(9) . . ?
O2G C27 C25 119.9(10) . . ?
O1G C27 C25 112.2(10) . . ?
O4G C29 O3G 122.5(11) . . ?
O4G C29 C13 120.4(12) . . ?
O3G C29 C13 117.0(10) . . ?
N9 C30 C41 107.9(8) . . ?
O1A C31 O2A 125.1(11) . . ?
O1A C31 C11 114.4(12) . . ?
O2A C31 C11 120.5(10) . . ?
O2H C33 O1H 126.3(10) . . ?
O2H C33 C111 119.4(10) . . ?
O1H C33 C111 114.2(11) . . ?
O4A C35 O3A 124.4(10) . . ?
O4A C35 C8 119.0(11) . . ?
O3A C35 C8 116.6(11) . . ?
N8 C41 C30 112.2(8) . . ?
N6 C43 C50 104.7(10) . . ?
O1E C45 O2E 126.0(10) . . ?
O1E C45 C19 116.4(11) . . ?
O2E C45 C19 117.6(11) . . ?
N12 C47 C18 113.1(12) . . ?
N4 C49 C76 118.0(9) . . ?
N7 C50 C43 115.1(12) . . ?
N3 C51 C54 111.9(8) . . ?
O4C C52 O3C 121.2(11) . . ?
O4C C52 C38 119.9(12) . . ?
O3C C52 C38 118.7(10) . . ?
N2 C54 C51 112.8(9) . . ?
C74 C58 N10 115.9(11) . . ?
N9 C59 C20 112.0(9) . . ?
N1 C60 C87 117.4(11) . . ?
N2 C64 C88 112.5(10) . . ?
N13 C65 C89 106.3(8) . . ?
N14 C66 C69 110.6(9) . . ?
C89 N12 C47 118.6(14) . . ?
O2D C68 O1D 124.2(10) . . ?
O2D C68 C115 119.7(11) . . ?
O1D C68 C115 116.1(13) . . ?
N13 C69 C66 109.7(8) . . ?
C49 N4 C81 113.1(9) . . ?
O4B C73 O3B 128.3(11) . . ?
O4B C73 C78 119.0(11) . . ?
O3B C73 C78 112.6(11) . . ?
N11 C74 C58 109.5(11) . . ?
C90 N5 C91 111.5(15) . . ?
C49 C76 N3 112.0(10) . . ?
O2C C77 O1C 127.1(12) . . ?
O2C C77 C37 121.1(12) . . ?
O1C C77 C37 111.7(13) . . ?
C60 N1 C88 113.8(10) . . ?
C90 C81 N4 98.3(12) . . ?
O4F C82 O3F 125.0(11) . . ?
O4F C82 C26 120.1(12) . . ?
O3F C82 C26 115.0(10) . . ?
C50 N7 C87 118.3(12) . . ?
C91 C86 N6 114.6(13) . . ?
C60 C87 N7 112.4(11) . . ?
N1 C88 C64 113.1(10) . . ?
N12 C89 C65 117.1(12) . . ?
N5 C90 C81 124.5(15) . . ?
C86 C91 N5 106.7(16) . . ?
O4H C94 O3H 125.2(10) . . ?
O4H C94 C112 115.3(11) . . ?
O3H C94 C112 119.4(10) . . ?
C103 C99 O98 118.6(16) . . ?
C102 C104 O97 129(2) . . ?

loop_
_geom_bond_atom_site_label_1
_geom_bond_atom_site_label_2
_geom_bond_distance
_geom_bond_site_symmetry_2
_geom_bond_publ_flag
C114 ND 1.333(11) . ?
C114 C40 1.385(13) . ?
C114 C113 1.499(14) . ?
C40 C85 1.370(14) . ?
C85 C22 1.396(14) . ?
C22 C115 1.373(13) . ?
C115 ND 1.336(12) . ?
C115 C68 1.494(13) . ?
C19 NE 1.349(12) . ?
C19 C63 1.365(13) . ?
C19 C45 1.513(13) . ?
C63 C61 1.367(12) . ?
C61 C36 1.378(13) . ?
C36 C117 1.340(13) . ?
C117 NE 1.381(11) . ?
C117 C24 1.477(14) . ?
C78 NB 1.386(11) . ?
C78 C80 1.393(14) . ?
C78 C73 1.513(14) . ?
C80 C84 1.410(14) . ?
C84 C32 1.340(12) . ?
C32 C56 1.357(13) . ?
C56 NB 1.344(12) . ?
C56 C23 1.520(14) . ?
C26 NF 1.344(11) . ?
C26 C46 1.371(12) . ?
C26 C82 1.483(13) . ?
C46 C53 1.381(13) . ?
C53 C14 1.374(13) . ?
C14 C116 1.377(13) . ?
C116 NF 1.343(10) . ?
C116 C16 1.501(13) . ?
C38 NC 1.353(11) . ?
C38 C7 1.374(12) . ?
C38 C52 1.464(14) . ?
C7 C44 1.370(12) . ?
C44 C55 1.393(12) . ?
C55 C37 1.366(13) . ?
C37 NC 1.354(12) . ?
C37 C77 1.552(15) . ?
C8 NA 1.331(11) . ?
C8 C1 1.360(12) . ?
C8 C35 1.538(13) . ?
C1 C57 1.402(12) . ?
C57 C6 1.349(12) . ?
C6 C11 1.353(12) . ?
C11 NA 1.374(10) . ?
C11 C31 1.498(14) . ?
C112 NH 1.338(11) . ?
C112 C5 1.391(12) . ?
C112 C94 1.550(13) . ?
C5 C62 1.333(12) . ?
C62 C10 1.382(12) . ?
C10 C111 1.390(13) . ?
C111 NH 1.350(12) . ?
C111 C33 1.513(13) . ?
C13 NG 1.345(11) . ?
C13 C72 1.369(13) . ?
C13 C29 1.479(14) . ?
C72 C28 1.390(13) . ?
C28 C39 1.385(12) . ?
C39 C25 1.359(12) . ?
C25 NG 1.346(12) . ?
C25 C27 1.569(13) . ?
O2H C33 1.242(11) . ?
O3D C113 1.285(11) . ?
N6 C86 1.445(14) . ?
N6 C43 1.489(13) . ?
O2E C45 1.272(12) . ?
O4C C52 1.244(10) . ?
O3F C82 1.275(12) . ?
O1H C33 1.300(11) . ?
N3 C51 1.452(11) . ?
N3 C76 1.482(12) . ?
O2F C16 1.301(11) . ?
O4A C35 1.237(11) . ?
O3G C29 1.275(12) . ?
N9 C59 1.461(10) . ?
N9 C30 1.462(10) . ?
O3C C52 1.310(12) . ?
O2A C31 1.243(12) . ?
O1F C16 1.217(10) . ?
N14 C21 1.480(12) . ?
N14 C66 1.470(11) . ?
N11 C74 1.468(13) . ?
N11 C18 1.506(13) . ?
O1G C27 1.279(11) . ?
O3A C35 1.240(11) . ?
O1C C77 1.275(14) . ?
O4E C24 1.302(12) . ?
O3E C24 1.237(12) . ?
O2G C27 1.213(11) . ?
N10 C58 1.499(12) . ?
N10 C20 1.514(11) . ?
O4F C82 1.230(11) . ?
O1E C45 1.259(12) . ?
O3B C73 1.291(12) . ?
O4D C113 1.231(11) . ?
O2D C68 1.233(13) . ?
N2 C54 1.468(11) . ?
N2 C64 1.493(12) . ?
O1D C68 1.285(13) . ?
N8 C41 1.492(11) . ?
N8 C118 1.510(12) . ?
C118 C21 1.477(13) . ?
O1B C23 1.216(13) . ?
N13 C65 1.465(11) . ?
N13 C69 1.495(9) . ?
O4B C73 1.208(12) . ?
O1A C31 1.219(11) . ?
C18 C47 1.476(15) . ?
C20 C59 1.483(11) . ?
C23 O2B 1.261(12) . ?
C29 O4G 1.253(11) . ?
C30 C41 1.545(12) . ?
C43 C50 1.548(16) . ?
C47 N12 1.415(14) . ?
C49 N4 1.467(11) . ?
C49 C76 1.467(13) . ?
C50 N7 1.419(15) . ?
C51 C54 1.478(13) . ?
C58 C74 1.475(14) . ?
C60 N1 1.449(13) . ?
C60 C87 1.468(14) . ?
C64 C88 1.523(14) . ?
C65 C89 1.562(13) . ?
C66 C69 1.515(13) . ?
N12 C89 1.253(14) . ?
O2C C77 1.211(14) . ?
N4 C81 1.617(15) . ?
N5 C90 1.395(17) . ?
N5 C91 1.434(16) . ?
N1 C88 1.475(12) . ?
C81 C90 1.544(15) . ?
N7 C87 1.473(15) . ?
C86 C91 1.398(17) . ?
O3H C94 1.235(11) . ?
O4H C94 1.253(11) . ?
O97 C104 1.41(2) . ?
O98 C99 1.478(17) . ?
C99 C103 1.216(18) . ?
O101 O102 1.04(3) . ?
C102 C104 1.31(2) . ?
